data_4077124
loop_
_publ_author_name
'Jacob, Volker'
'Weakley, Timothy J. R.'
'Haley, Michael M.'

_publ_section_title
;
 Rearrangement of a \s-2-(Cycloprop-2-enyl)vinyl- to an
 \h3-Cyclopentadienylplatinum(II) Complex. Selective Protonolysis of the
 Platinum&#x2212;Methyl Bond
;
_journal_issue 24
_journal_name_full Organometallics
_journal_page_first 5394
_journal_paper_doi 10.1021/om0206507
_journal_volume 21
_journal_year 2002
_chemical_formula_moiety 'C30 H46 P2 Pt '
_chemical_formula_structural 'Pt (P (C2 H5)3 )2 (C H3) (C17 H13)'
_chemical_formula_sum 'C30 H46 P2 Pt'
_chemical_formula_weight 663.73
_space_group_IT_number 4
_symmetry_cell_setting monoclinic
_symmetry_Int_Tables_number 4
_symmetry_space_group_name_Hall 'P 2yb'
_symmetry_space_group_name_H-M 'P 1 21 1'
_cell_angle_alpha 90
_cell_angle_beta 92.97(2)
_cell_angle_gamma 90
_cell_formula_units_Z 2
_cell_length_a 9.466(2)
_cell_length_b 16.583(2)
_cell_length_c 9.866(2)
_cell_measurement_reflns_used 25
_cell_measurement_temperature 296
_cell_measurement_theta_max 14.9
_cell_measurement_theta_min 13.9
_cell_volume 1546.6(5)
_diffrn_ambient_temperature 296
_diffrn_measurement_device_type 'Nonius CAD-4 serial diffractometer'
_diffrn_measurement_method \w-2\q
_diffrn_orient_matrix_UB_11 0.03828
_diffrn_orient_matrix_UB_12 -0.05580
_diffrn_orient_matrix_UB_13 -0.00941
_diffrn_orient_matrix_UB_21 0.00614
_diffrn_orient_matrix_UB_22 0.00855
_diffrn_orient_matrix_UB_23 -0.09985
_diffrn_orient_matrix_UB_31 0.09843
_diffrn_orient_matrix_UB_32 0.02119
_diffrn_orient_matrix_UB_33 0.01555
_diffrn_radiation_detector 'scintillation counter'
_diffrn_radiation_monochromator graphite
_diffrn_radiation_source 'sealed X-ray tube'
_diffrn_radiation_type 'Mo K\a'
_diffrn_radiation_wavelength 0.71073
_diffrn_reflns_av_R_equivalents 0.017
_diffrn_reflns_av_sigmaI/netI 0.050
_diffrn_reflns_limit_h_max 10
_diffrn_reflns_limit_h_min 0
_diffrn_reflns_limit_k_max 21
_diffrn_reflns_limit_k_min 0
_diffrn_reflns_limit_l_max 12
_diffrn_reflns_limit_l_min -12
_diffrn_reflns_number 3512
_diffrn_reflns_reduction_process 'Lp corrections applied'
_diffrn_reflns_theta_max 26.96
_diffrn_reflns_theta_min 2.07
_diffrn_standards_decay_% 28.7
_diffrn_standards_interval_count 300
_diffrn_standards_number 3
_exptl_absorpt_coefficient_mu 4.64
_exptl_absorpt_correction_T_max 0.600
_exptl_absorpt_correction_T_min 0.495
_exptl_absorpt_correction_type psi-scan
_exptl_absorpt_process_details '(North,Phillips & Matthews, 1968)'
_exptl_crystal_colour 'pale yellow'
_exptl_crystal_density_diffrn 1.425
_exptl_crystal_density_meas ?
_exptl_crystal_description prism
_exptl_crystal_F_000 668
_exptl_crystal_size_max 0.32
_exptl_crystal_size_mid 0.13
_exptl_crystal_size_min 0.11
_refine_diff_density_max 1.77
_refine_diff_density_min -1.73
_refine_ls_abs_structure_details 'see exptl section'
_refine_ls_extinction_coef '2.6(5) \\times 10^-7^'
_refine_ls_extinction_expression 'equ(3) Acta Cryst.(1968) A24, p213.'
_refine_ls_extinction_method 'Zachariasen (1967)'
_refine_ls_goodness_of_fit_all 1.27
_refine_ls_goodness_of_fit_ref 1.28
_refine_ls_hydrogen_treatment noref
_refine_ls_matrix_type full
_refine_ls_number_constraints 0
_refine_ls_number_parameters 298
_refine_ls_number_reflns 3258
_refine_ls_number_restraints 0
_refine_ls_R_factor_all 0.055
_refine_ls_R_factor_gt 0.033
_refine_ls_shift/su_max 0.016
_refine_ls_shift/su_mean 0.0008
_refine_ls_structure_factor_coef Fsqd
_refine_ls_weighting_details 'w = 4F~o~^2^/[\s^2^(I) + (0.025I)^2^]'
_refine_ls_weighting_scheme calc
_refine_ls_wR_factor_all 0.070
_refine_ls_wR_factor_ref 0.034
_reflns_number_gt 2712
_reflns_number_total 3319
_reflns_threshold_expression I>1.00\s(I)
_cod_data_source_file om0206507.cif
_cod_data_source_block VJ0302
_cod_depositor_comments
;
The following automatic conversions were performed:

'_exptl_crystal_density_meas' value 'not measured' was changed to '?'
- the value is perceived as not measured.

Automatic conversion script
Id: cif_fix_values 3008 2015-01-20 13:52:24Z robertas 
;
_cod_original_cell_volume 1546.6(6)
_cod_original_sg_symbol_H-M 'P 21       '
_cod_original_formula_sum 'C30 H46 P2 Pt '
_cod_database_code 4077124
_publ_section_exptl
;The crystal for data collection was coated with epoxy and mounted on 
a glass fiber.  Data were collected in shells (1.5-21.5\%, 21.5-27\% 
\q).  Collection was stopped in the second shell when the intensity of 
standard reflections has fallen by 29%.  The intensity data were 
corrected for absorption (azimuthal scans) and for linear decay. 
Structure solution: SIR92 E-map (Altomare et al., 1994).  Hydrogen 
atoms were included at calculated, updated positions [d(C-H) = 
0.95 \%A; B(H) = 1.2B~eq~(C)].  The value of a secondary extinction 
parameter was also refined.  The enantiomeric structure (x, -y, z) 
refined to R(F) 0.040 (obs. data), wR(F^2^) 0.075, S 1.45 (all data), 
and was rejected.
;

loop_
_symmetry_equiv_pos_as_xyz
'   +x,   +y,   +z'
'   -x,1/2+y,   -z'

loop_
_atom_site_label
_atom_site_fract_x
_atom_site_fract_y
_atom_site_fract_z
_atom_site_U_iso_or_equiv
_atom_site_occupancy
_atom_site_adp_type
_atom_site_calc_flag
Pt 0.64656(3) 0.5000 0.09950(3) 0.04831(8) 1.000 Uani d
P(1) 0.5383(3) 0.45728(17) -0.1025(2) 0.0529(7) 1.000 Uani d
P(2) 0.8543(3) 0.55024(18) 0.0254(3) 0.0631(8) 1.000 Uani d
C(1) 0.4612(14) 0.4609(8) 0.1915(10) 0.085(4) 1.000 Uani d
C(2) 0.7175(11) 0.5186(7) 0.2961(9) 0.064(4) 1.000 Uani d
C(3) 0.7008(12) 0.5790(6) 0.3805(9) 0.064(3) 1.000 Uani d
C(4) 0.6304(12) 0.6563(7) 0.3476(10) 0.067(3) 1.000 Uani d
C(5) 0.5445(14) 0.7016(7) 0.4512(11) 0.072(4) 1.000 Uani d
C(6) 0.665(2) 0.7337(11) 0.4247(16) 0.070(5) 1.000 Uani d
C(7) 0.4083(14) 0.7046(7) 0.5100(12) 0.074(4) 1.000 Uani d
C(8) 0.3079(17) 0.6473(11) 0.4730(17) 0.089(5) 1.000 Uani d
C(9) 0.1750(18) 0.6512(15) 0.524(2) 0.119(8) 1.000 Uani d
C(10) 0.141(3) 0.7106(19) 0.612(2) 0.108(9) 1.000 Uani d
C(11) 0.241(2) 0.7664(10) 0.6523(17) 0.118(7) 1.000 Uani d
C(12) 0.374(2) 0.7635(12) 0.5992(19) 0.095(7) 1.000 Uani d
C(13) 0.7730(13) 0.7966(8) 0.4470(12) 0.067(4) 1.000 Uani d
C(14) 0.886(2) 0.7967(14) 0.363(2) 0.087(6) 1.000 Uani d
C(15) 0.9855(17) 0.8589(11) 0.3781(17) 0.111(6) 1.000 Uani d
C(16) 0.971(2) 0.9169(11) 0.473(2) 0.120(7) 1.000 Uani d
C(17) 0.868(2) 0.9142(10) 0.5588(17) 0.115(7) 1.000 Uani d
C(18) 0.764(2) 0.8528(11) 0.5446(18) 0.088(6) 1.000 Uani d
C(19) 0.3654(10) 0.5019(18) -0.1388(11) 0.089(4) 1.000 Uani d
C(20) 0.4916(14) 0.3510(8) -0.1008(12) 0.084(4) 1.000 Uani d
C(21) 0.6210(13) 0.4695(7) -0.2629(10) 0.081(4) 1.000 Uani d
C(22) 0.3678(18) 0.5903(11) -0.1457(17) 0.127(7) 1.000 Uani d
C(23) 0.627(2) 0.2949(10) -0.0907(19) 0.127(7) 1.000 Uani d
C(24) 0.5458(18) 0.4336(10) -0.3892(11) 0.113(6) 1.000 Uani d
C(25) 0.9700(15) 0.4777(11) -0.0509(17) 0.121(8) 1.000 Uani d
C(26) 0.8425(16) 0.6250(11) -0.1098(15) 0.118(6) 1.000 Uani d
C(27) 0.9652(14) 0.5967(11) 0.1549(15) 0.110(6) 1.000 Uani d
C(28) 1.0075(19) 0.4060(13) 0.040(3) 0.147(9) 1.000 Uani d
C(29) 0.752(2) 0.6982(14) -0.071(3) 0.195(11) 1.000 Uani d
C(30) 1.0987(16) 0.6413(13) 0.1154(15) 0.135(7) 1.000 Uani d
H(1) 0.4241 0.5039 0.2424 0.102 1.000 Uiso c
H(2) 0.3927 0.4444 0.1233 0.102 1.000 Uiso c
H(3) 0.4835 0.4168 0.2502 0.102 1.000 Uiso c
H(4) 0.7729 0.4755 0.3338 0.077 1.000 Uiso c
H(5) 0.7377 0.5721 0.4711 0.077 1.000 Uiso c
H(6) 0.5988 0.6630 0.2553 0.080 1.000 Uiso c
H(7) 0.3302 0.6051 0.4124 0.107 1.000 Uiso c
H(8) 0.1060 0.6119 0.4973 0.143 1.000 Uiso c
H(9) 0.0491 0.7132 0.6455 0.130 1.000 Uiso c
H(10) 0.2202 0.8069 0.7162 0.141 1.000 Uiso c
H(11) 0.4422 0.8033 0.6253 0.114 1.000 Uiso c
H(12) 0.8959 0.7556 0.2973 0.104 1.000 Uiso c
H(13) 1.0636 0.8605 0.3215 0.134 1.000 Uiso c
H(14) 1.0359 0.9606 0.4782 0.143 1.000 Uiso c
H(15) 0.8648 0.9529 0.6295 0.138 1.000 Uiso c
H(16) 0.6874 0.8516 0.6035 0.106 1.000 Uiso c
H(17) 0.3285 0.4817 -0.2235 0.107 1.000 Uiso c
H(18) 0.3051 0.4863 -0.0693 0.107 1.000 Uiso c
H(19) 0.4364 0.3409 -0.0249 0.100 1.000 Uiso c
H(20) 0.4378 0.3386 -0.1820 0.100 1.000 Uiso c
H(21) 0.6307 0.5257 -0.2781 0.097 1.000 Uiso c
H(22) 0.7120 0.4454 -0.2535 0.097 1.000 Uiso c
H(23) 0.4054 0.6114 -0.0618 0.153 1.000 Uiso c
H(24) 0.4253 0.6068 -0.2168 0.153 1.000 Uiso c
H(25) 0.2743 0.6099 -0.1629 0.153 1.000 Uiso c
H(26) 0.5980 0.2400 -0.0914 0.153 1.000 Uiso c
H(27) 0.6831 0.3049 -0.1658 0.153 1.000 Uiso c
H(28) 0.6803 0.3061 -0.0087 0.153 1.000 Uiso c
H(29) 0.4545 0.4570 -0.4022 0.136 1.000 Uiso c
H(30) 0.5993 0.4445 -0.4661 0.136 1.000 Uiso c
H(31) 0.5368 0.3770 -0.3783 0.136 1.000 Uiso c
H(32) 0.9241 0.4583 -0.1324 0.145 1.000 Uiso c
H(33) 1.0551 0.5044 -0.0715 0.145 1.000 Uiso c
H(34) 0.9350 0.6432 -0.1270 0.141 1.000 Uiso c
H(35) 0.8008 0.6007 -0.1894 0.141 1.000 Uiso c
H(36) 0.9085 0.6347 0.1995 0.132 1.000 Uiso c
H(37) 0.9947 0.5555 0.2169 0.132 1.000 Uiso c
H(38) 0.9235 0.3783 0.0604 0.177 1.000 Uiso c
H(39) 1.0679 0.3706 -0.0061 0.177 1.000 Uiso c
H(40) 1.0546 0.4244 0.1212 0.177 1.000 Uiso c
H(41) 0.7937 0.7234 0.0074 0.234 1.000 Uiso c
H(42) 0.7471 0.7357 -0.1442 0.234 1.000 Uiso c
H(43) 0.6592 0.6805 -0.0534 0.234 1.000 Uiso c
H(44) 1.1594 0.6048 0.0722 0.162 1.000 Uiso c
H(45) 1.0731 0.6840 0.0548 0.162 1.000 Uiso c
H(46) 1.1464 0.6626 0.1945 0.162 1.000 Uiso c

loop_
_atom_site_aniso_label
_atom_site_aniso_U_11
_atom_site_aniso_U_22
_atom_site_aniso_U_33
_atom_site_aniso_U_12
_atom_site_aniso_U_13
_atom_site_aniso_U_23
Pt 0.0520(2) 0.0488(2) 0.0446(2) 0.0030(4) 0.0072(1) 0.0008(4)
P(1) 0.0528(15) 0.0583(14) 0.0478(13) -0.0037(12) 0.0047(11) 0.0011(11)
P(2) 0.0536(15) 0.0685(16) 0.0681(16) -0.0076(14) 0.0111(12) -0.0081(14)
C(1) 0.100(9) 0.108(9) 0.048(6) -0.021(7) 0.017(6) 0.014(6)
C(2) 0.084(6) 0.056(11) 0.053(5) 0.005(5) 0.007(4) 0.004(5)
C(3) 0.085(8) 0.064(6) 0.044(5) 0.003(6) 0.005(5) -0.001(5)
C(4) 0.081(8) 0.068(7) 0.053(6) -0.004(6) 0.009(5) 0.003(5)
C(5) 0.087(9) 0.065(7) 0.064(7) 0.013(7) 0.008(6) 0.004(6)
C(6) 0.090(11) 0.063(9) 0.058(7) 0.011(8) 0.008(7) -0.011(7)
C(7) 0.091(9) 0.056(6) 0.075(7) 0.007(6) 0.012(7) 0.010(6)
C(8) 0.081(11) 0.094(11) 0.094(10) 0.013(10) 0.010(9) -0.016(9)
C(9) 0.074(11) 0.139(17) 0.143(17) -0.022(12) 0.002(11) 0.036(15)
C(10) 0.106(18) 0.11(2) 0.109(18) 0.054(14) 0.029(14) 0.004(13)
C(11) 0.162(18) 0.086(11) 0.110(12) 0.047(11) 0.053(13) 0.025(10)
C(12) 0.125(16) 0.074(11) 0.092(12) 0.007(11) 0.052(12) 0.004(9)
C(13) 0.067(8) 0.063(7) 0.069(8) 0.007(7) -0.003(6) 0.011(6)
C(14) 0.100(13) 0.085(13) 0.077(9) -0.020(11) 0.027(10) 0.005(9)
C(15) 0.105(12) 0.119(13) 0.109(11) -0.040(10) 0.002(9) 0.025(10)
C(16) 0.129(15) 0.093(11) 0.131(15) -0.020(11) -0.041(12) 0.003(11)
C(17) 0.135(15) 0.105(12) 0.100(12) -0.025(12) -0.028(11) -0.016(10)
C(18) 0.096(14) 0.079(10) 0.088(10) 0.001(11) -0.001(10) -0.008(8)
C(19) 0.068(6) 0.113(9) 0.084(7) -0.007(15) -0.009(5) 0.042(15)
C(20) 0.094(9) 0.080(8) 0.076(8) -0.029(8) -0.006(7) -0.006(7)
C(21) 0.094(8) 0.099(9) 0.053(6) -0.026(6) 0.024(6) -0.007(5)
C(22) 0.119(13) 0.125(14) 0.136(13) 0.042(11) 0.002(10) 0.041(12)
C(23) 0.145(16) 0.074(9) 0.161(16) -0.002(11) -0.012(13) -0.008(10)
C(24) 0.151(14) 0.144(13) 0.045(6) -0.061(11) 0.012(7) -0.014(7)
C(25) 0.071(8) 0.16(3) 0.135(12) 0.009(10) 0.020(8) -0.044(12)
C(26) 0.107(12) 0.116(13) 0.129(13) -0.055(10) -0.002(10) 0.034(10)
C(27) 0.067(8) 0.152(14) 0.110(11) -0.054(9) 0.004(8) -0.034(10)
C(28) 0.089(12) 0.132(15) 0.22(3) 0.034(12) -0.010(14) -0.037(16)
C(29) 0.131(17) 0.113(15) 0.34(4) 0.004(14) -0.02(2) 0.087(19)
C(30) 0.093(10) 0.21(2) 0.099(10) -0.053(13) 0.007(9) -0.047(12)

loop_
_geom_angle_atom_site_label_1
_geom_angle_atom_site_label_2
_geom_angle_atom_site_label_3
_geom_angle
_geom_angle_publ_flag
P(1) Pt P(2) 100.73(9) yes
P(1) Pt C(1) 86.3(3) yes
P(1) Pt C(2) 167.7(3) yes
P(2) Pt C(1) 172.8(3) yes
P(2) Pt C(2) 90.2(3) yes
C(1) Pt C(2) 83.0(4) yes
Pt P(1) C(19) 113.6(7) yes
Pt P(1) C(20) 112.8(4) yes
Pt P(1) C(21) 121.9(4) yes
C(19) P(1) C(20) 100.4(10) yes
C(19) P(1) C(21) 102.0(5) yes
C(20) P(1) C(21) 103.5(6) yes
Pt P(2) C(25) 115.9(5) yes
Pt P(2) C(26) 117.4(5) yes
Pt P(2) C(27) 114.3(5) yes
C(25) P(2) C(26) 99.4(9) yes
C(25) P(2) C(27) 103.8(7) yes
C(26) P(2) C(27) 104.0(7) yes
Pt C(1) H(1) 109.5 no
Pt C(1) H(2) 109.5 no
Pt C(1) H(3) 109.5 no
H(1) C(1) H(2) 109.5 no
H(1) C(1) H(3) 109.5 no
H(2) C(1) H(3) 109.5 no
Pt C(2) C(3) 132.1(8) yes
Pt C(2) H(4) 114.0 no
C(3) C(2) H(4) 114.0 no
C(2) C(3) C(4) 126.2(9) yes
C(2) C(3) H(5) 116.9 no
C(4) C(3) H(5) 116.9 no
C(3) C(4) C(5) 121.9(9) yes
C(3) C(4) C(6) 122.8(11) yes
C(3) C(4) H(6) 115.4 no
C(5) C(4) C(6) 50.2(9) yes
C(5) C(4) H(6) 115.4 no
C(6) C(4) H(6) 115.4 no
C(4) C(5) C(6) 64.2(10) yes
C(4) C(5) C(7) 143.1(12) yes
C(6) C(5) C(7) 151.7(14) yes
C(4) C(6) C(5) 65.5(11) yes
C(4) C(6) C(13) 143.5(15) yes
C(5) C(6) C(13) 150.9(15) yes
C(5) C(7) C(8) 119.2(12) yes
C(5) C(7) C(12) 122.1(14) yes
C(8) C(7) C(12) 118.6(15) yes
C(7) C(8) C(9) 120.0(18) yes
C(7) C(8) H(7) 120.0 no
C(9) C(8) H(7) 120.0 no
C(8) C(9) C(10) 120.9(25) yes
C(8) C(9) H(8) 119.5 no
C(10) C(9) H(8) 119.5 no
C(9) C(10) C(11) 119.5(22) yes
C(9) C(10) H(9) 120.2 no
C(11) C(10) H(9) 120.3 no
C(10) C(11) C(12) 119.6(19) yes
C(10) C(11) H(10) 120.2 no
C(12) C(11) H(10) 120.2 no
C(7) C(12) C(11) 121.3(20) yes
C(7) C(12) H(11) 119.3 no
C(11) C(12) H(11) 119.3 no
C(6) C(13) C(14) 117.8(15) yes
C(6) C(13) C(18) 121.8(15) yes
C(14) C(13) C(18) 120.5(17) yes
C(13) C(14) C(15) 118.3(19) yes
C(13) C(14) H(12) 120.8 no
C(15) C(14) H(12) 120.8 no
C(14) C(15) C(16) 120.3(17) yes
C(14) C(15) H(13) 119.9 no
C(16) C(15) H(13) 119.9 no
C(15) C(16) C(17) 121.6(17) yes
C(15) C(16) H(14) 119.2 no
C(17) C(16) H(14) 119.2 no
C(16) C(17) C(18) 119.6(17) yes
C(16) C(17) H(15) 120.2 no
C(18) C(17) H(15) 120.2 no
C(13) C(18) C(17) 119.6(18) yes
C(13) C(18) H(16) 120.2 no
C(17) C(18) H(16) 120.2 no
P(1) C(19) C(22) 113.6(12) yes
P(1) C(19) H(17) 108.4 no
P(1) C(19) H(18) 108.4 no
C(22) C(19) H(17) 108.4 no
C(22) C(19) H(18) 108.4 no
H(17) C(19) H(18) 109.4 no
P(1) C(20) C(23) 112.0(9) yes
P(1) C(20) H(19) 108.8 no
P(1) C(20) H(20) 108.8 no
C(23) C(20) H(19) 108.8 no
C(23) C(20) H(20) 108.8 no
H(19) C(20) H(20) 109.5 no
P(1) C(21) C(24) 117.8(9) yes
P(1) C(21) H(21) 107.4 no
P(1) C(21) H(22) 107.4 no
C(24) C(21) H(21) 107.4 no
C(24) C(21) H(22) 107.4 no
H(21) C(21) H(22) 109.4 no
C(19) C(22) H(23) 109.5 no
C(19) C(22) H(24) 109.5 no
C(19) C(22) H(25) 109.5 no
H(23) C(22) H(24) 109.5 no
H(23) C(22) H(25) 109.5 no
H(24) C(22) H(25) 109.5 no
C(20) C(23) H(26) 109.5 no
C(20) C(23) H(27) 109.5 no
C(20) C(23) H(28) 109.5 no
H(26) C(23) H(27) 109.5 no
H(26) C(23) H(28) 109.5 no
H(27) C(23) H(28) 109.5 no
C(21) C(24) H(29) 109.5 no
C(21) C(24) H(30) 109.5 no
C(21) C(24) H(31) 109.5 no
H(29) C(24) H(30) 109.5 no
H(29) C(24) H(31) 109.5 no
H(30) C(24) H(31) 109.5 no
P(2) C(25) C(28) 113.7(12) yes
P(2) C(25) H(32) 108.4 no
P(2) C(25) H(33) 108.4 no
C(28) C(25) H(32) 108.4 no
C(28) C(25) H(33) 108.4 no
H(32) C(25) H(33) 109.5 no
P(2) C(26) C(29) 111.7(13) yes
P(2) C(26) H(34) 108.9 no
P(2) C(26) H(35) 108.9 no
C(29) C(26) H(34) 108.9 no
C(29) C(26) H(35) 108.9 no
H(34) C(26) H(35) 109.5 no
P(2) C(27) C(30) 119.2(10) yes
P(2) C(27) H(36) 107.0 no
P(2) C(27) H(37) 107.0 no
C(30) C(27) H(36) 107.0 no
C(30) C(27) H(37) 107.0 no
H(36) C(27) H(37) 109.5 no
C(25) C(28) H(38) 109.5 no
C(25) C(28) H(39) 109.5 no
C(25) C(28) H(40) 109.5 no
H(38) C(28) H(39) 109.5 no
H(38) C(28) H(40) 109.5 no
H(39) C(28) H(40) 109.5 no
C(26) C(29) H(41) 109.5 no
C(26) C(29) H(42) 109.5 no
C(26) C(29) H(43) 109.5 no
H(41) C(29) H(42) 109.5 no
H(41) C(29) H(43) 109.5 no
H(42) C(29) H(43) 109.5 no
C(27) C(30) H(44) 109.5 no
C(27) C(30) H(45) 109.5 no
C(27) C(30) H(46) 109.5 no
H(44) C(30) H(45) 109.5 no
H(44) C(30) H(46) 109.5 no
H(45) C(30) H(46) 109.5 no

loop_
_geom_bond_atom_site_label_1
_geom_bond_atom_site_label_2
_geom_bond_distance
_geom_bond_publ_flag
Pt P(1) 2.305(3) yes
Pt P(2) 2.290(3) yes
Pt C(1) 2.119(12) yes
Pt C(2) 2.043(9) yes
P(1) C(19) 1.815(15) yes
P(1) C(20) 1.817(12) yes
P(1) C(21) 1.812(10) yes
P(2) C(25) 1.817(15) yes
P(2) C(26) 1.820(15) yes
P(2) C(27) 1.786(13) yes
C(1) H(1) 0.95 no
C(1) H(2) 0.95 no
C(1) H(3) 0.95 no
C(2) C(3) 1.318(14) yes
C(2) H(4) 0.95 no
C(3) C(4) 1.473(15) yes
C(3) H(5) 0.95 no
C(4) C(5) 1.535(15) yes
C(4) C(6) 1.52(2) yes
C(4) H(6) 0.95 no
C(5) C(6) 1.30(2) yes
C(5) C(7) 1.441(16) yes
C(6) C(13) 1.47(2) yes
C(7) C(8) 1.38(2) yes
C(7) C(12) 1.37(2) yes
C(8) C(9) 1.38(2) yes
C(8) H(7) 0.95 no
C(9) C(10) 1.36(4) yes
C(9) H(8) 0.95 no
C(10) C(11) 1.37(3) yes
C(10) H(9) 0.95 no
C(11) C(12) 1.38(3) yes
C(11) H(10) 0.95 no
C(12) H(11) 0.95 no
C(13) C(14) 1.39(3) yes
C(13) C(18) 1.35(2) yes
C(14) C(15) 1.40(3) yes
C(14) H(12) 0.95 no
C(15) C(16) 1.36(2) yes
C(15) H(13) 0.95 no
C(16) C(17) 1.32(2) yes
C(16) H(14) 0.95 no
C(17) C(18) 1.42(3) yes
C(17) H(15) 0.95 no
C(18) H(16) 0.95 no
C(19) C(22) 1.47(4) yes
C(19) H(17) 0.95 no
C(19) H(18) 0.95 no
C(20) C(23) 1.58(2) yes
C(20) H(19) 0.95 no
C(20) H(20) 0.95 no
C(21) C(24) 1.524(15) yes
C(21) H(21) 0.95 no
C(21) H(22) 0.95 no
C(22) H(23) 0.95 no
C(22) H(24) 0.95 no
C(22) H(25) 0.95 no
C(23) H(26) 0.95 no
C(23) H(27) 0.95 no
C(23) H(28) 0.95 no
C(24) H(29) 0.95 no
C(24) H(30) 0.95 no
C(24) H(31) 0.95 no
C(25) C(28) 1.52(3) yes
C(25) H(32) 0.95 no
C(25) H(33) 0.95 no
C(26) C(29) 1.54(3) yes
C(26) H(34) 0.95 no
C(26) H(35) 0.95 no
C(27) C(30) 1.53(2) yes
C(27) H(36) 0.95 no
C(27) H(37) 0.95 no
C(28) H(38) 0.95 no
C(28) H(39) 0.95 no
C(28) H(40) 0.95 no
C(29) H(41) 0.95 no
C(29) H(42) 0.95 no
C(29) H(43) 0.95 no
C(30) H(44) 0.95 no
C(30) H(45) 0.95 no
C(30) H(46) 0.95 no

loop_
_geom_contact_atom_site_label_1
_geom_contact_atom_site_label_2
_geom_contact_distance
_geom_contact_site_symmetry_2
_geom_contact_publ_flag
C(18) C(24) 3.50(2) 2_655 no

loop_
_geom_torsion_atom_site_label_1
_geom_torsion_atom_site_label_2
_geom_torsion_atom_site_label_3
_geom_torsion_atom_site_label_4
_geom_torsion
_geom_torsion_publ_flag
Pt P(1) C(19) C(22) 58.8(11) no
Pt P(1) C(20) C(23) -66.5(11) no
Pt P(1) C(21) C(24) 175.5(10) no
Pt P(2) C(25) C(28) -55.2(13) no
Pt P(2) C(26) C(29) 56.2(13) no
Pt P(2) C(27) C(30) -172.9(13) no
Pt C(2) C(3) C(4) -5.2(18) no
P(1) Pt P(2) C(25) -63.6(6) no
P(1) Pt P(2) C(26) 53.6(7) no
P(1) Pt P(2) C(27) 175.8(7) no
P(1) Pt C(2) C(3) -113.4(15) no
P(2) Pt P(1) C(19) -123.4(8) no
P(2) Pt P(1) C(20) 123.3(5) no
P(2) Pt P(1) C(21) -0.7(5) no
P(2) Pt C(2) C(3) 94.3(11) no
C(1) Pt P(1) C(19) 55.1(8) no
C(1) Pt P(1) C(20) -58.3(6) no
C(1) Pt P(1) C(21) 177.7(6) no
C(1) Pt P(2) C(25) 129.1(29) no
C(1) Pt P(2) C(26) -113.7(30) no
C(1) Pt P(2) C(27) 8.5(30) no
C(1) Pt C(2) C(3) -83.4(11) no
C(2) Pt P(1) C(19) 84.9(16) no
C(2) Pt P(1) C(20) -28.5(15) no
C(2) Pt P(1) C(21) -152.4(15) no
C(2) Pt P(2) C(25) 110.6(7) no
C(2) Pt P(2) C(26) -132.2(7) no
C(2) Pt P(2) C(27) -10.0(8) no
C(2) C(3) C(4) C(5) 145.7(12) no
C(2) C(3) C(4) C(6) -154.0(12) no
C(3) C(4) C(5) C(6) 108.2(14) no
C(3) C(4) C(5) C(7) -81.2(19) no
C(3) C(4) C(6) C(5) -106.3(13) no
C(3) C(4) C(6) C(13) 71.8(25) no
C(4) C(5) C(6) C(13) -177.7(34) no
C(4) C(5) C(7) C(8) 3.6(23) no
C(4) C(5) C(7) C(12) -174.9(16) no
C(4) C(6) C(5) C(7) -168.0(26) no
C(4) C(6) C(13) C(14) 9.2(30) no
C(4) C(6) C(13) C(18) -171.2(20) no
C(5) C(4) C(6) C(13) 178.2(28) no
C(5) C(6) C(13) C(14) -174.2(30) no
C(5) C(6) C(13) C(18) 5.3(39) no
C(5) C(7) C(8) C(9) -177.3(14) no
C(5) C(7) C(12) C(11) 178.6(14) no
C(6) C(4) C(5) C(7) 170.5(21) no
C(6) C(5) C(7) C(8) 165.3(25) no
C(6) C(5) C(7) C(12) -13.1(33) no
C(6) C(13) C(14) C(15) 176.4(16) no
C(6) C(13) C(18) C(17) -177.7(15) no
C(7) C(5) C(6) C(13) 14.3(54) no
C(7) C(8) C(9) C(10) -0.7(29) no
C(7) C(12) C(11) C(10) -1.8(30) no
C(8) C(7) C(12) C(11) 0.1(26) no
C(8) C(9) C(10) C(11) -1.1(34) no
C(9) C(8) C(7) C(12) 1.2(24) no
C(9) C(10) C(11) C(12) 2.3(33) no
C(13) C(14) C(15) C(16) 0.4(28) no
C(13) C(18) C(17) C(16) 2.4(28) no
C(14) C(13) C(18) C(17) 1.9(25) no
C(14) C(15) C(16) C(17) 4.0(29) no
C(15) C(14) C(13) C(18) -3.2(27) no
C(15) C(16) C(17) C(18) -5.4(30) no
C(19) P(1) C(20) C(23) 172.3(10) no
C(19) P(1) C(21) C(24) -56.5(14) no
C(20) P(1) C(19) C(22) 179.5(11) no
C(20) P(1) C(21) C(24) 47.3(13) no
C(21) P(1) C(19) C(22) -74.2(12) no
C(21) P(1) C(20) C(23) 67.1(11) no
C(25) P(2) C(26) C(29) -178.0(12) no
C(25) P(2) C(27) C(30) 59.9(17) no
C(26) P(2) C(25) C(28) 178.0(12) no
C(26) P(2) C(27) C(30) -43.7(17) no
C(27) P(2) C(25) C(28) 71.0(13) no
C(27) P(2) C(26) C(29) -71.2(13) no
